data_4327111
loop_
_publ_author_name
'Xiang-Qian Fang'
'Zhao-Peng Deng'
'Li-Hua Huo'
'Wang Wan'
'Zhi-Biao Zhu'
'Hui Zhao'
'Shan Gao'

_publ_section_title
;
 New Family of Silver(I) Complexes Based on Hydroxyl and Carboxyl Groups
 Decorated Arenesulfonic Acid: Syntheses, Structures, and Luminescent
 Properties
;
_journal_name_full 'Inorganic Chemistry'
_journal_page_first 12562
_journal_page_last 12574
_journal_paper_doi 10.1021/ic201589p
_journal_volume 50
_journal_year 2011
_chemical_formula_moiety 'C14 H12 Ag6 O15 S2'
_chemical_formula_sum 'C14 H12 Ag6 O15 S2'
_chemical_formula_weight 1131.58
_chemical_name_systematic
; 
 ? 
;
_space_group_IT_number 14
_symmetry_cell_setting monoclinic
_symmetry_space_group_name_Hall '-P 2ybc'
_symmetry_space_group_name_H-M 'P 1 21/c 1'
_atom_sites_solution_hydrogens geom
_atom_sites_solution_primary direct
_atom_sites_solution_secondary difmap
_audit_creation_method SHELXL-97
_cell_angle_alpha 90.00
_cell_angle_beta 94.5590(10)
_cell_angle_gamma 90.00
_cell_formula_units_Z 4
_cell_length_a 10.8102(4)
_cell_length_b 16.2514(5)
_cell_length_c 12.5666(4)
_cell_measurement_reflns_used 14085
_cell_measurement_temperature 295(2)
_cell_measurement_theta_max 27.44
_cell_measurement_theta_min 3.14
_cell_volume 2200.73(13)
_computing_cell_refinement RAPID-AUTO
_computing_data_collection 'RAPID-AUTO (Rigaku Corporation, 1998)'
_computing_data_reduction 'CrystalStructure (Rigaku/MSC and Rigaku Corporation, 2002)'
_computing_molecular_graphics SHELXL-97
_computing_publication_material SHELXL-97
_computing_structure_refinement 'SHELXL-97 (Sheldrick, 1997)'
_computing_structure_solution 'SHELXS-97 (Sheldrick, 1997)'
_diffrn_ambient_temperature 295(2)
_diffrn_detector_area_resol_mean 10.000
_diffrn_measured_fraction_theta_full 0.997
_diffrn_measured_fraction_theta_max 0.997
_diffrn_measurement_device_type 'Rigaku RAXIS-RAPID'
_diffrn_measurement_method \w
_diffrn_radiation_monochromator graphite
_diffrn_radiation_source 'fine-focus sealed tube'
_diffrn_radiation_type MoK\a
_diffrn_radiation_wavelength 0.71073
_diffrn_reflns_av_R_equivalents 0.0581
_diffrn_reflns_av_sigmaI/netI 0.0493
_diffrn_reflns_limit_h_max 14
_diffrn_reflns_limit_h_min -13
_diffrn_reflns_limit_k_max 21
_diffrn_reflns_limit_k_min -21
_diffrn_reflns_limit_l_max 15
_diffrn_reflns_limit_l_min -16
_diffrn_reflns_number 21060
_diffrn_reflns_theta_full 27.46
_diffrn_reflns_theta_max 27.46
_diffrn_reflns_theta_min 3.14
_diffrn_standards_decay_% 0
_diffrn_standards_interval_count 0
_diffrn_standards_interval_time 0
_diffrn_standards_number 0
_exptl_absorpt_coefficient_mu 5.504
_exptl_absorpt_correction_T_max 0.5580
_exptl_absorpt_correction_T_min 0.4374
_exptl_absorpt_correction_type multi-scan
_exptl_absorpt_process_details 'ABSCOR (Higashi, 1995)'
_exptl_crystal_colour 'pale yellow'
_exptl_crystal_density_diffrn 3.415
_exptl_crystal_description block
_exptl_crystal_F_000 2120
_exptl_crystal_size_max 0.18
_exptl_crystal_size_mid 0.14
_exptl_crystal_size_min 0.12
_refine_diff_density_max 2.217
_refine_diff_density_min -1.221
_refine_diff_density_rms 0.222
_refine_ls_extinction_method none
_refine_ls_goodness_of_fit_ref 1.071
_refine_ls_hydrogen_treatment mixed
_refine_ls_matrix_type full
_refine_ls_number_parameters 358
_refine_ls_number_reflns 5014
_refine_ls_number_restraints 9
_refine_ls_restrained_S_all 1.070
_refine_ls_R_factor_all 0.0692
_refine_ls_R_factor_gt 0.0479
_refine_ls_shift/su_max 0.001
_refine_ls_shift/su_mean 0.000
_refine_ls_structure_factor_coef Fsqd
_refine_ls_weighting_details 'calc w=1/[\s^2^(Fo^2^)+(0.0546P)^2^+17.6298P] where P=(Fo^2^+2Fc^2^)/3'
_refine_ls_weighting_scheme calc
_refine_ls_wR_factor_gt 0.1162
_refine_ls_wR_factor_ref 0.1391
_reflns_number_gt 3741
_reflns_number_total 5014
_reflns_threshold_expression >2sigma(I)
_cod_data_source_file ic201589p_si_002_9.cif
_cod_data_source_block complex9
_cod_original_sg_symbol_H-M 'P 21/c'
_cod_database_code 4327111

loop_
_symmetry_equiv_pos_as_xyz
'x, y, z'
'-x, y+1/2, -z+1/2'
'-x, -y, -z'
'x, -y-1/2, z-1/2'

loop_
_atom_site_label
_atom_site_type_symbol
_atom_site_fract_x
_atom_site_fract_y
_atom_site_fract_z
_atom_site_U_iso_or_equiv
_atom_site_adp_type
_atom_site_occupancy
_atom_site_symmetry_multiplicity
_atom_site_calc_flag
_atom_site_refinement_flags
Ag1 Ag -0.00658(7) 0.58758(6) 0.00244(7) 0.0575(2) Uani 1 1 d .
Ag2 Ag 0.19361(18) 0.71735(11) 0.13357(19) 0.0773(6) Uani 0.50 1 d P
Ag3 Ag 0.66199(6) 0.40084(5) 0.57993(6) 0.0421(2) Uani 1 1 d .
Ag4 Ag 0.83312(6) 0.43016(6) 0.39359(6) 0.0508(2) Uani 1 1 d .
Ag5 Ag 1.45914(6) 0.32413(5) 1.00007(7) 0.0515(2) Uani 1 1 d .
Ag6 Ag 1.5000 0.5000 1.0000 0.0463(3) Uani 1 2 d S
Ag7 Ag 0.72128(8) 0.60679(5) 0.51071(7) 0.0597(3) Uani 1 1 d .
S1 S 0.54010(18) 0.33335(12) 0.34471(17) 0.0339(5) Uani 1 1 d .
S2 S 0.9401(2) 0.29468(16) 0.6004(3) 0.0708(10) Uani 1 1 d .
O1 O 0.1730(5) 0.5810(4) 0.0923(5) 0.0390(14) Uani 1 1 d .
O2 O 0.1744(5) 0.4433(4) 0.0921(5) 0.0359(13) Uani 1 1 d .
O3 O 0.5187(6) 0.3271(4) 0.4585(5) 0.0461(15) Uani 1 1 d .
O4 O 0.6718(5) 0.3303(4) 0.3283(6) 0.0481(16) Uani 1 1 d .
O5 O 0.4695(6) 0.2728(4) 0.2821(6) 0.0476(16) Uani 1 1 d .
O6 O 0.6399(4) 0.4999(3) 0.4173(4) 0.0327(12) Uani 1 1 d .
O7 O 1.3287(5) 0.4934(4) 0.8981(5) 0.0362(13) Uani 1 1 d .
O8 O 1.2979(5) 0.3580(4) 0.8944(5) 0.0413(14) Uani 1 1 d .
O9 O 0.8201(8) 0.2893(6) 0.6154(16) 0.0321(12) Uani 1 1 d .
O10 O 0.9405(11) 0.3121(7) 0.4760(9) 0.0409(14) Uani 1 1 d .
O11 O 1.0254(7) 0.2297(5) 0.6153(9) 0.089(3) Uani 1 1 d .
O12 O 0.8480(5) 0.4752(4) 0.5759(5) 0.0375(13) Uani 1 1 d .
O1W O 1.6507(7) 0.3358(5) 1.0691(7) 0.068(2) Uani 1 1 d D
H1W1 H 1.693(11) 0.377(5) 1.093(9) 0.102 Uiso 1 1 d D
H1W2 H 1.661(13) 0.296(5) 1.113(8) 0.102 Uiso 1 1 d D
O2W O 0.7031(6) 0.7445(4) 0.3916(6) 0.0522(17) Uani 1 1 d D
H2W1 H 0.669(9) 0.744(7) 0.328(3) 0.078 Uiso 1 1 d D
H2W2 H 0.764(8) 0.778(6) 0.395(8) 0.078 Uiso 1 1 d D
O3W O 0.8138(7) 0.7018(4) 0.6213(7) 0.061(2) Uani 1 1 d D
H3W1 H 0.778(8) 0.744(4) 0.595(10) 0.092 Uiso 1 1 d D
H3W2 H 0.891(3) 0.712(7) 0.635(11) 0.092 Uiso 1 1 d D
C1 C 0.2186(6) 0.5118(5) 0.1196(6) 0.0289(16) Uani 1 1 d .
C2 C 0.3364(6) 0.5112(5) 0.1903(6) 0.0277(15) Uani 1 1 d .
C3 C 0.3826(7) 0.4366(5) 0.2287(6) 0.0303(16) Uani 1 1 d .
H3 H 0.3431 0.3883 0.2050 0.036 Uiso 1 1 calc R
C4 C 0.4868(6) 0.4311(5) 0.3020(6) 0.0256(15) Uani 1 1 d .
C5 C 0.5473(6) 0.5027(5) 0.3442(6) 0.0273(16) Uani 1 1 d .
C6 C 0.4999(6) 0.5797(4) 0.3019(6) 0.0266(15) Uani 1 1 d .
H6 H 0.5386 0.6284 0.3246 0.032 Uiso 1 1 calc R
C7 C 0.3979(7) 0.5828(5) 0.2283(7) 0.0294(16) Uani 1 1 d .
H7 H 0.3693 0.6337 0.2031 0.035 Uiso 1 1 calc R
C8 C 1.2702(7) 0.4295(5) 0.8679(6) 0.0318(17) Uani 1 1 d .
C9 C 1.1560(7) 0.4419(5) 0.7937(7) 0.0359(18) Uani 1 1 d .
C10 C 1.1035(8) 0.3757(6) 0.7368(8) 0.044(2) Uani 1 1 d .
H10 H 1.1368 0.3235 0.7494 0.053 Uiso 1 1 calc R
C11 C 1.0023(8) 0.3848(5) 0.6611(8) 0.044(2) Uani 1 1 d .
C12 C 0.9443(7) 0.4636(5) 0.6428(6) 0.0317(17) Uani 1 1 d .
C13 C 0.9970(7) 0.5299(5) 0.7045(6) 0.0313(17) Uani 1 1 d .
H13 H 0.9607 0.5817 0.6966 0.038 Uiso 1 1 calc R
C14 C 1.1011(7) 0.5205(5) 0.7766(6) 0.0300(16) Uani 1 1 d .
H14 H 1.1345 0.5659 0.8136 0.036 Uiso 1 1 calc R

loop_
_atom_site_aniso_label
_atom_site_aniso_U_11
_atom_site_aniso_U_22
_atom_site_aniso_U_33
_atom_site_aniso_U_23
_atom_site_aniso_U_13
_atom_site_aniso_U_12
Ag1 0.0288(3) 0.0719(6) 0.0676(5) 0.0026(4) -0.0218(3) 0.0009(3)
Ag2 0.0671(11) 0.0372(9) 0.1199(17) 0.0125(10) -0.0405(11) -0.0081(8)
Ag3 0.0284(3) 0.0528(4) 0.0447(4) -0.0028(3) 0.0000(3) -0.0004(3)
Ag4 0.0253(3) 0.0767(6) 0.0500(4) -0.0014(4) 0.0000(3) 0.0005(3)
Ag5 0.0385(4) 0.0385(4) 0.0729(5) -0.0080(4) -0.0243(4) 0.0058(3)
Ag6 0.0327(4) 0.0341(5) 0.0671(7) -0.0027(4) -0.0263(4) -0.0017(4)
Ag7 0.0573(5) 0.0383(4) 0.0792(6) -0.0142(4) -0.0220(4) -0.0037(3)
S1 0.0288(9) 0.0244(9) 0.0463(12) -0.0015(8) -0.0105(8) 0.0026(7)
S2 0.0442(13) 0.0380(13) 0.122(3) -0.0222(15) -0.0463(16) 0.0073(11)
O1 0.030(3) 0.040(3) 0.045(3) 0.001(3) -0.013(3) 0.000(2)
O2 0.025(3) 0.040(3) 0.041(3) -0.004(3) -0.011(2) -0.002(2)
O3 0.054(4) 0.043(4) 0.040(3) 0.008(3) -0.007(3) -0.004(3)
O4 0.031(3) 0.038(3) 0.074(5) -0.001(3) -0.006(3) 0.008(3)
O5 0.048(4) 0.027(3) 0.065(4) -0.001(3) -0.021(3) -0.001(3)
O6 0.021(2) 0.033(3) 0.041(3) -0.002(2) -0.012(2) 0.000(2)
O7 0.026(3) 0.039(3) 0.041(3) 0.000(3) -0.013(2) -0.001(2)
O8 0.030(3) 0.036(3) 0.055(4) -0.002(3) -0.015(3) 0.006(2)
O9 0.017(2) 0.030(3) 0.039(3) -0.002(2) -0.015(2) 0.001(2)
O10 0.027(3) 0.034(3) 0.055(4) -0.004(3) -0.012(3) 0.003(3)
O11 0.054(4) 0.047(5) 0.159(9) -0.036(5) -0.045(5) 0.015(4)
O12 0.023(2) 0.033(3) 0.054(4) 0.003(3) -0.015(2) 0.001(2)
O1W 0.056(4) 0.044(4) 0.099(6) 0.003(4) -0.030(4) 0.004(4)
O2W 0.046(4) 0.044(4) 0.064(5) 0.000(3) -0.008(3) 0.000(3)
O3W 0.055(4) 0.046(4) 0.077(5) -0.005(4) -0.027(4) 0.011(3)
C1 0.021(3) 0.037(4) 0.029(4) -0.001(3) -0.002(3) 0.003(3)
C2 0.022(3) 0.028(4) 0.032(4) 0.004(3) -0.005(3) 0.002(3)
C3 0.026(4) 0.026(4) 0.037(4) -0.003(3) -0.008(3) -0.004(3)
C4 0.020(3) 0.026(4) 0.030(4) 0.000(3) -0.005(3) 0.001(3)
C5 0.018(3) 0.032(4) 0.031(4) 0.005(3) -0.002(3) -0.002(3)
C6 0.023(3) 0.020(3) 0.037(4) -0.001(3) -0.001(3) -0.006(3)
C7 0.020(3) 0.026(4) 0.041(4) 0.006(3) -0.006(3) -0.002(3)
C8 0.021(3) 0.038(5) 0.035(4) -0.003(4) -0.005(3) 0.001(3)
C9 0.021(3) 0.039(5) 0.046(5) 0.003(4) -0.006(3) 0.000(3)
C10 0.033(4) 0.034(5) 0.061(6) 0.001(4) -0.019(4) 0.006(4)
C11 0.031(4) 0.031(4) 0.064(6) -0.012(4) -0.022(4) 0.004(3)
C12 0.021(3) 0.039(4) 0.034(4) 0.000(3) -0.008(3) 0.002(3)
C13 0.025(4) 0.027(4) 0.041(4) 0.003(3) -0.003(3) 0.003(3)
C14 0.024(3) 0.034(4) 0.032(4) -0.004(3) 0.001(3) 0.000(3)

loop_
_atom_type_symbol
_atom_type_description
_atom_type_scat_dispersion_real
_atom_type_scat_dispersion_imag
_atom_type_scat_source
C C 0.0033 0.0016 'International Tables Vol C Tables 4.2.6.8 and 6.1.1.4'
H H 0.0000 0.0000 'International Tables Vol C Tables 4.2.6.8 and 6.1.1.4'
O O 0.0106 0.0060 'International Tables Vol C Tables 4.2.6.8 and 6.1.1.4'
S S 0.1246 0.1234 'International Tables Vol C Tables 4.2.6.8 and 6.1.1.4'
Ag Ag -0.8971 1.1015 'International Tables Vol C Tables 4.2.6.8 and 6.1.1.4'

loop_
_geom_angle_atom_site_label_1
_geom_angle_atom_site_label_2
_geom_angle_atom_site_label_3
_geom_angle
_geom_angle_site_symmetry_1
_geom_angle_site_symmetry_3
O2 Ag1 O1 163.4(2) 3_565 .
O2 Ag1 O11 82.9(2) 3_565 2_655
O11 Ag1 O1 110.2(2) 2_655 .
O2 Ag1 Ag1 78.24(16) 3_565 3_565
O1 Ag1 Ag1 85.31(16) . 3_565
O2 Ag1 Ag2 154.32(17) 3_565 .
O1 Ag1 Ag2 42.29(16) . .
Ag1 Ag1 Ag2 127.31(5) 3_565 .
O1 Ag2 O4 147.8(2) . 2_655
O1 Ag2 O10 116.0(3) . 2_655
O4 Ag2 O10 87.3(3) 2_655 2_655
O1 Ag2 Ag1 39.78(14) . .
O4 Ag2 Ag1 161.40(19) 2_655 .
O10 Ag2 Ag1 77.9(2) 2_655 .
O12 Ag3 C6 127.7(2) . 3_666
O12 Ag3 O3 138.7(2) . .
C6 Ag3 O3 89.6(2) 3_666 .
O12 Ag3 O9 78.7(3) . .
C6 Ag3 O9 120.3(5) 3_666 .
O3 Ag3 O9 98.5(3) . .
O12 Ag3 C7 104.3(2) . 3_666
C6 Ag3 C7 32.2(2) 3_666 3_666
O3 Ag3 C7 116.8(2) . 3_666
O9 Ag3 C7 97.3(5) . 3_666
O12 Ag3 O6 71.92(17) . .
C6 Ag3 O6 112.2(2) 3_666 .
O3 Ag3 O6 78.20(18) . .
O9 Ag3 O6 127.4(5) . .
C7 Ag3 O6 131.5(2) 3_666 .
O12 Ag3 Ag4 49.37(15) . .
C6 Ag3 Ag4 160.62(18) 3_666 .
O3 Ag3 Ag4 89.46(16) . .
O9 Ag3 Ag4 78.9(4) . .
C7 Ag3 Ag4 153.71(16) 3_666 .
O6 Ag3 Ag4 48.76(12) . .
C13 Ag4 O12 114.6(2) 3_766 .
C13 Ag4 O6 130.2(2) 3_766 .
O12 Ag4 O6 74.45(18) . .
C13 Ag4 O10 94.2(4) 3_766 .
O12 Ag4 O10 80.8(3) . .
O6 Ag4 O10 134.9(4) . .
C13 Ag4 C14 33.6(2) 3_766 3_766
O12 Ag4 C14 137.2(2) . 3_766
O6 Ag4 C14 105.6(2) . 3_766
O10 Ag4 C14 118.0(4) . 3_766
C13 Ag4 O4 124.0(3) 3_766 .
O12 Ag4 O4 120.6(2) . .
O6 Ag4 O4 75.82(18) . .
O10 Ag4 O4 85.6(3) . .
C14 Ag4 O4 99.9(2) 3_766 .
C13 Ag4 Ag3 162.45(19) 3_766 .
O12 Ag4 Ag3 48.04(13) . .
O6 Ag4 Ag3 53.97(14) . .
O10 Ag4 Ag3 81.5(3) . .
C14 Ag4 Ag3 159.16(17) 3_766 .
O4 Ag4 Ag3 72.87(17) . .
O8 Ag5 O1W 155.0(3) . .
O8 Ag5 O2W 84.6(2) . 2_746
O8 Ag5 O3 108.3(2) . 4_666
O2W Ag5 O1W 119.0(3) 2_746 .
O3 Ag5 O1W 85.5(3) 4_666 .
O3 Ag5 O2W 80.2(2) 4_666 2_746
O8 Ag5 Ag6 82.22(16) . .
O1W Ag5 Ag6 77.0(2) . .
O7 Ag6 O7 180.000(1) . 3_867
O7 Ag6 Ag5 80.09(15) . .
O7 Ag6 Ag5 99.91(15) 3_867 .
O7 Ag6 Ag5 99.91(15) . 3_867
O7 Ag6 Ag5 80.09(15) 3_867 3_867
Ag5 Ag6 Ag5 180.0 . 3_867
O6 Ag7 O3W 172.2(2) . .
O6 Ag7 O12 72.9(2) . .
O6 Ag7 O2W 110.1(2) . .
O6 Ag7 O3 92.2(2) . 3_666
O3 Ag7 O3W 91.5(2) 3_666 .
O12 Ag7 O3W 99.9(2) . .
O2W Ag7 O3W 77.5(2) . .
O12 Ag7 O2W 149.5(2) . .
O12 Ag7 O3 135.7(2) . 3_666
O3 Ag7 O2W 74.7(2) 3_666 .
O5 S1 O4 112.4(4) . .
O5 S1 O3 111.5(4) . .
O4 S1 O3 111.5(4) . .
O5 S1 C4 107.7(3) . .
O4 S1 C4 106.7(4) . .
O3 S1 C4 106.6(4) . .
O9 S2 O11 124.7(7) . .
O9 S2 O10 103.3(10) . .
O11 S2 O10 102.2(7) . .
O9 S2 C11 109.7(6) . .
O11 S2 C11 110.1(4) . .
O10 S2 C11 104.3(6) . .
C1 O1 Ag1 119.9(5) . .
C1 O1 Ag2 140.6(5) . .
Ag1 O1 Ag2 97.9(2) . .
C1 O2 Ag1 130.5(5) . 3_565
S1 O3 Ag3 116.1(4) . .
S1 O4 Ag2 126.2(4) . 2_645
S1 O4 Ag4 127.1(4) . .
Ag2 O4 Ag4 92.0(2) 2_645 .
C5 O6 Ag7 126.2(5) . .
C5 O6 Ag4 123.5(5) . .
Ag7 O6 Ag4 96.96(18) . .
C5 O6 Ag3 126.3(5) . .
Ag7 O6 Ag3 93.48(19) . .
Ag4 O6 Ag3 77.27(15) . .
C8 O7 Ag6 127.2(5) . .
C8 O8 Ag5 124.5(5) . .
S2 O9 Ag3 125.9(8) . .
S2 O10 Ag4 121.4(6) . .
S2 O10 Ag2 113.0(7) . 2_645
Ag4 O10 Ag2 90.9(3) . 2_645
C12 O12 Ag3 123.7(5) . .
C12 O12 Ag4 124.3(5) . .
Ag3 O12 Ag4 82.59(17) . .
Ag5 O1W H1W1 132(9) . .
Ag5 O1W H1W2 105(9) . .
H1W1 O1W H1W2 109(10) . .
H2W1 O2W H2W2 109(10) . .
Ag7 O3W H3W1 98(8) . .
Ag7 O3W H3W2 130(9) . .
H3W1 O3W H3W2 109(9) . .
O2 C1 O1 125.8(7) . .
O2 C1 C2 116.6(7) . .
O1 C1 C2 117.6(7) . .
C3 C2 C7 117.3(6) . .
C3 C2 C1 118.7(7) . .
C7 C2 C1 123.7(7) . .
C2 C3 C4 122.3(7) . .
C2 C3 H3 118.8 . .
C4 C3 H3 118.8 . .
C3 C4 C5 121.1(7) . .
C3 C4 S1 119.0(6) . .
C5 C4 S1 119.8(5) . .
O6 C5 C4 122.7(7) . .
O6 C5 C6 121.4(7) . .
C4 C5 C6 115.9(6) . .
C7 C6 C5 121.4(7) . .
C7 C6 Ag3 80.1(5) . 3_666
C5 C6 Ag3 98.1(5) . 3_666
C7 C6 H6 119.3 . .
C5 C6 H6 119.3 . .
Ag3 C6 H6 91.8 3_666 .
C6 C7 C2 121.9(7) . .
C6 C7 Ag3 67.7(5) . 3_666
C2 C7 Ag3 104.9(5) . 3_666
C6 C7 H7 119.1 . .
C2 C7 H7 119.1 . .
Ag3 C7 H7 97.2 3_666 .
O8 C8 O7 126.0(7) . .
O8 C8 C9 117.6(7) . .
O7 C8 C9 116.5(7) . .
C10 C9 C14 118.2(7) . .
C10 C9 C8 119.9(8) . .
C14 C9 C8 121.9(7) . .
C9 C10 C11 122.2(8) . .
C9 C10 H10 118.9 . .
C11 C10 H10 118.9 . .
C10 C11 C12 120.8(8) . .
C10 C11 S2 117.2(7) . .
C12 C11 S2 121.7(6) . .
O12 C12 C13 120.6(7) . .
O12 C12 C11 123.4(7) . .
C13 C12 C11 115.9(6) . .
C14 C13 C12 122.6(7) . .
C14 C13 Ag4 75.6(5) . 3_766
C12 C13 Ag4 102.5(5) . 3_766
C14 C13 H13 118.7 . .
C12 C13 H13 118.7 . .
Ag4 C13 H13 92.0 3_766 .
C13 C14 C9 120.2(7) . .
C13 C14 Ag4 70.8(5) . 3_766
C9 C14 Ag4 106.3(5) . 3_766
C13 C14 H14 119.9 . .
C9 C14 H14 119.9 . .
Ag4 C14 H14 92.8 3_766 .

loop_
_geom_bond_atom_site_label_1
_geom_bond_atom_site_label_2
_geom_bond_distance
_geom_bond_site_symmetry_2
Ag1 O2 2.147(5) 3_565
Ag1 O1 2.170(5) .
Ag1 O11 2.744(10) 2_655
Ag1 Ag1 2.8511(18) 3_565
Ag1 Ag2 3.3585(19) .
Ag2 O1 2.282(6) .
Ag2 O4 2.368(6) 2_655
Ag2 O10 2.460(10) 2_655
Ag3 O12 2.350(5) .
Ag3 C6 2.404(8) 3_666
Ag3 O3 2.406(6) .
Ag3 O9 2.508(10) .
Ag3 C7 2.559(8) 3_666
Ag3 O6 2.598(6) .
Ag3 Ag4 3.1339(10) .
Ag4 C13 2.382(8) 3_766
Ag4 O12 2.399(6) .
Ag4 O6 2.416(5) .
Ag4 O10 2.431(10) .
Ag4 C14 2.443(8) 3_766
Ag4 O4 2.474(6) .
Ag5 O8 2.176(5) .
Ag5 O1W 2.189(7) .
Ag5 O3 2.607(7) 4_666
Ag5 O2W 2.643(7) 2_746
Ag5 Ag6 2.8922(8) .
Ag6 O7 2.169(5) .
Ag6 O7 2.169(5) 3_867
Ag6 Ag5 2.8922(8) 3_867
Ag7 O3 2.861(7) 3_666
Ag7 O6 2.237(5) .
Ag7 O12 2.637(6) .
Ag7 O2W 2.691(7) .
Ag7 O3W 2.257(7) .
S1 O5 1.440(6) .
S1 O4 1.455(6) .
S1 O3 1.471(7) .
S1 C4 1.759(7) .
S2 O9 1.328(10) .
S2 O11 1.404(8) .
S2 O10 1.590(13) .
S2 C11 1.760(9) .
O1 C1 1.266(10) .
O2 C1 1.249(10) .
O2 Ag1 2.147(5) 3_565
O4 Ag2 2.368(6) 2_645
O6 C5 1.305(8) .
O7 C8 1.259(10) .
O8 C8 1.239(10) .
O10 Ag2 2.460(10) 2_645
O12 C12 1.298(8) .
O1W H1W1 0.85(10) .
O1W H1W2 0.85(9) .
O2W H2W1 0.85(5) .
O2W H2W2 0.85(10) .
O3W H3W1 0.84(8) .
O3W H3W2 0.86(6) .
C1 C2 1.493(9) .
C2 C3 1.384(11) .
C2 C7 1.405(11) .
C3 C4 1.399(9) .
C3 H3 0.9300 .
C4 C5 1.418(10) .
C5 C6 1.437(10) .
C6 C7 1.383(10) .
C6 Ag3 2.404(8) 3_666
C6 H6 0.9300 .
C7 Ag3 2.559(8) 3_666
C7 H7 0.9300 .
C8 C9 1.501(10) .
C9 C10 1.387(12) .
C9 C14 1.418(11) .
C10 C11 1.400(11) .
C10 H10 0.9300 .
C11 C12 1.436(12) .
C12 C13 1.421(11) .
C13 C14 1.396(10) .
C13 Ag4 2.382(8) 3_766
C13 H13 0.9300 .
C14 Ag4 2.443(8) 3_766
C14 H14 0.9300 .

loop_
_geom_hbond_atom_site_label_D
_geom_hbond_atom_site_label_H
_geom_hbond_atom_site_label_A
_geom_hbond_distance_DH
_geom_hbond_distance_HA
_geom_hbond_distance_DA
_geom_hbond_angle_DHA
_geom_hbond_site_symmetry_A
O1W H1W1 O7 0.85(10) 2.13(9) 2.813(10) 138(11) 3_867
O1W H1W2 O9 0.85(9) 2.21(13) 2.766(11) 123(12) 4_666
O2W H2W1 O5 0.85(5) 2.01(6) 2.795(9) 152(12) 2_655
O2W H2W2 O11 0.85(10) 2.30(9) 2.973(11) 137(11) 3_766
O3W H3W1 O8 0.84(8) 2.03(6) 2.812(9) 153(13) 2_756
O3W H3W2 O10 0.86(6) 2.42(11) 3.018(17) 128(12) 3_766

loop_
_geom_torsion_atom_site_label_1
_geom_torsion_atom_site_label_2
_geom_torsion_atom_site_label_3
_geom_torsion_atom_site_label_4
_geom_torsion
_geom_torsion_site_symmetry_1
_geom_torsion_site_symmetry_4
O2 Ag1 Ag2 O1 -178.5(5) 3_565 .
Ag1 Ag1 Ag2 O1 7.8(3) 3_565 .
O2 Ag1 Ag2 O4 -53.4(7) 3_565 2_655
O1 Ag1 Ag2 O4 125.2(6) . 2_655
Ag1 Ag1 Ag2 O4 133.0(6) 3_565 2_655
O2 Ag1 Ag2 O10 -15.3(5) 3_565 2_655
O1 Ag1 Ag2 O10 163.3(4) . 2_655
Ag1 Ag1 Ag2 O10 171.1(4) 3_565 2_655
O12 Ag3 Ag4 C13 8.4(7) . 3_766
C6 Ag3 Ag4 C13 97.7(8) 3_666 3_766
O3 Ag3 Ag4 C13 -174.9(7) . 3_766
O9 Ag3 Ag4 C13 -76.1(7) . 3_766
C7 Ag3 Ag4 C13 8.0(8) 3_666 3_766
O6 Ag3 Ag4 C13 110.4(7) . 3_766
C6 Ag3 Ag4 O12 89.4(5) 3_666 .
O3 Ag3 Ag4 O12 176.7(2) . .
O9 Ag3 Ag4 O12 -84.5(3) . .
C7 Ag3 Ag4 O12 -0.3(4) 3_666 .
O6 Ag3 Ag4 O12 102.0(2) . .
O12 Ag3 Ag4 O6 -102.0(2) . .
C6 Ag3 Ag4 O6 -12.6(5) 3_666 .
O3 Ag3 Ag4 O6 74.7(2) . .
O9 Ag3 Ag4 O6 173.5(3) . .
C7 Ag3 Ag4 O6 -102.3(4) 3_666 .
O12 Ag3 Ag4 O10 85.3(3) . .
C6 Ag3 Ag4 O10 174.7(6) 3_666 .
O3 Ag3 Ag4 O10 -98.0(3) . .
O9 Ag3 Ag4 O10 0.8(3) . .
C7 Ag3 Ag4 O10 85.0(4) 3_666 .
O6 Ag3 Ag4 O10 -172.7(3) . .
O12 Ag3 Ag4 C14 -114.4(6) . 3_766
C6 Ag3 Ag4 C14 -25.0(8) 3_666 3_766
O3 Ag3 Ag4 C14 62.3(6) . 3_766
O9 Ag3 Ag4 C14 161.1(6) . 3_766
C7 Ag3 Ag4 C14 -114.7(7) 3_666 3_766
O6 Ag3 Ag4 C14 -12.4(6) . 3_766
O12 Ag3 Ag4 O4 173.3(2) . .
C6 Ag3 Ag4 O4 -97.3(5) 3_666 .
O3 Ag3 Ag4 O4 -10.0(2) . .
O9 Ag3 Ag4 O4 88.8(3) . .
C7 Ag3 Ag4 O4 173.0(4) 3_666 .
O6 Ag3 Ag4 O4 -84.7(2) . .
O8 Ag5 Ag6 O7 1.2(2) . .
O1W Ag5 Ag6 O7 167.2(3) . .
O8 Ag5 Ag6 O7 -178.8(2) . 3_867
O1W Ag5 Ag6 O7 -12.8(3) . 3_867
O2 Ag1 O1 C1 -13.6(12) 3_565 .
Ag1 Ag1 O1 C1 -5.2(6) 3_565 .
Ag2 Ag1 O1 C1 168.6(7) . .
O2 Ag1 O1 Ag2 177.8(7) 3_565 .
Ag1 Ag1 O1 Ag2 -173.8(2) 3_565 .
O4 Ag2 O1 C1 44.9(11) 2_655 .
O10 Ag2 O1 C1 177.5(9) 2_655 .
Ag1 Ag2 O1 C1 -164.3(10) . .
O4 Ag2 O1 Ag1 -150.7(4) 2_655 .
O10 Ag2 O1 Ag1 -18.2(5) 2_655 .
O5 S1 O3 Ag3 166.4(3) . .
O4 S1 O3 Ag3 39.8(5) . .
C4 S1 O3 Ag3 -76.4(4) . .
O12 Ag3 O3 S1 -7.5(6) . .
C6 Ag3 O3 S1 149.4(4) 3_666 .
O9 Ag3 O3 S1 -90.0(6) . .
C7 Ag3 O3 S1 167.3(4) 3_666 .
O6 Ag3 O3 S1 36.6(4) . .
Ag4 Ag3 O3 S1 -11.2(4) . .
O5 S1 O4 Ag2 -61.7(6) . 2_645
O3 S1 O4 Ag2 64.4(6) . 2_645
C4 S1 O4 Ag2 -179.6(4) . 2_645
O5 S1 O4 Ag4 170.9(4) . .
O3 S1 O4 Ag4 -63.0(5) . .
C4 S1 O4 Ag4 53.1(6) . .
C13 Ag4 O4 S1 -143.2(5) 3_766 .
O12 Ag4 O4 S1 47.9(5) . .
O6 Ag4 O4 S1 -14.0(5) . .
O10 Ag4 O4 S1 124.6(6) . .
C14 Ag4 O4 S1 -117.7(5) 3_766 .
Ag3 Ag4 O4 S1 42.2(4) . .
C13 Ag4 O4 Ag2 76.7(3) 3_766 2_645
O12 Ag4 O4 Ag2 -92.1(3) . 2_645
O6 Ag4 O4 Ag2 -154.1(3) . 2_645
O10 Ag4 O4 Ag2 -15.5(4) . 2_645
C14 Ag4 O4 Ag2 102.2(3) 3_766 2_645
Ag3 Ag4 O4 Ag2 -97.9(2) . 2_645
C13 Ag4 O6 C5 76.3(6) 3_766 .
O12 Ag4 O6 C5 -174.4(6) . .
O10 Ag4 O6 C5 -115.2(6) . .
C14 Ag4 O6 C5 50.0(6) 3_766 .
O4 Ag4 O6 C5 -46.5(6) . .
Ag3 Ag4 O6 C5 -125.4(6) . .
C13 Ag4 O6 Ag7 -66.3(3) 3_766 .
O12 Ag4 O6 Ag7 43.0(2) . .
O10 Ag4 O6 Ag7 102.2(4) . .
C14 Ag4 O6 Ag7 -92.5(3) 3_766 .
O4 Ag4 O6 Ag7 170.9(3) . .
Ag3 Ag4 O6 Ag7 92.01(19) . .
C13 Ag4 O6 Ag3 -158.3(3) 3_766 .
O12 Ag4 O6 Ag3 -49.02(16) . .
O10 Ag4 O6 Ag3 10.2(4) . .
C14 Ag4 O6 Ag3 175.4(2) 3_766 .
O4 Ag4 O6 Ag3 78.94(19) . .
O12 Ag3 O6 C5 173.8(6) . .
C6 Ag3 O6 C5 -62.0(6) 3_666 .
O3 Ag3 O6 C5 22.7(6) . .
O9 Ag3 O6 C5 114.4(6) . .
C7 Ag3 O6 C5 -92.8(6) 3_666 .
Ag4 Ag3 O6 C5 122.5(6) . .
O12 Ag3 O6 Ag7 -45.02(19) . .
C6 Ag3 O6 Ag7 79.1(2) 3_666 .
O3 Ag3 O6 Ag7 163.8(2) . .
O9 Ag3 O6 Ag7 -104.4(3) . .
C7 Ag3 O6 Ag7 48.4(3) 3_666 .
Ag4 Ag3 O6 Ag7 -96.36(17) . .
O12 Ag3 O6 Ag4 51.34(17) . .
C6 Ag3 O6 Ag4 175.50(19) 3_666 .
O3 Ag3 O6 Ag4 -99.8(2) . .
O9 Ag3 O6 Ag4 -8.0(3) . .
C7 Ag3 O6 Ag4 144.7(2) 3_666 .
Ag5 Ag6 O7 C8 -2.4(6) . .
Ag5 Ag6 O7 C8 177.6(6) 3_867 .
O1W Ag5 O8 C8 -34.5(11) . .
Ag6 Ag5 O8 C8 -0.7(6) . .
O11 S2 O9 Ag3 -176.2(7) . .
O10 S2 O9 Ag3 -60.9(12) . .
C11 S2 O9 Ag3 49.8(14) . .
O12 Ag3 O9 S2 -14.6(12) . .
C6 Ag3 O9 S2 -141.8(12) 3_666 .
O3 Ag3 O9 S2 123.6(12) . .
C7 Ag3 O9 S2 -117.8(13) 3_666 .
O6 Ag3 O9 S2 42.0(14) . .
Ag4 Ag3 O9 S2 35.8(12) . .
O9 S2 O10 Ag4 57.5(8) . .
O11 S2 O10 Ag4 -171.9(6) . .
C11 S2 O10 Ag4 -57.2(7) . .
O9 S2 O10 Ag2 -48.7(7) . 2_645
O11 S2 O10 Ag2 81.9(6) . 2_645
C11 S2 O10 Ag2 -163.4(5) . 2_645
C13 Ag4 O10 S2 133.1(7) 3_766 .
O12 Ag4 O10 S2 18.9(6) . .
O6 Ag4 O10 S2 -38.1(9) . .
C14 Ag4 O10 S2 158.1(6) 3_766 .
O4 Ag4 O10 S2 -103.0(7) . .
Ag3 Ag4 O10 S2 -29.7(7) . .
C13 Ag4 O10 Ag2 -109.0(4) 3_766 2_645
O12 Ag4 O10 Ag2 136.8(4) . 2_645
O6 Ag4 O10 Ag2 79.8(5) . 2_645
C14 Ag4 O10 Ag2 -84.0(5) 3_766 2_645
O4 Ag4 O10 Ag2 14.9(4) . 2_645
Ag3 Ag4 O10 Ag2 88.2(4) . 2_645
C6 Ag3 O12 C12 78.2(7) 3_666 .
O3 Ag3 O12 C12 -131.5(6) . .
O9 Ag3 O12 C12 -41.5(8) . .
C7 Ag3 O12 C12 53.3(7) 3_666 .
O6 Ag3 O12 C12 -177.2(7) . .
Ag4 Ag3 O12 C12 -126.6(7) . .
C6 Ag3 O12 Ag4 -155.2(2) 3_666 .
O3 Ag3 O12 Ag4 -5.0(4) . .
O9 Ag3 O12 Ag4 85.1(5) . .
C7 Ag3 O12 Ag4 179.86(19) 3_666 .
O6 Ag3 O12 Ag4 -50.69(16) . .
C13 Ag4 O12 C12 -51.2(7) 3_766 .
O6 Ag4 O12 C12 -178.8(6) . .
O10 Ag4 O12 C12 39.2(7) . .
C14 Ag4 O12 C12 -82.5(7) 3_766 .
O4 Ag4 O12 C12 118.6(6) . .
Ag3 Ag4 O12 C12 126.0(7) . .
C13 Ag4 O12 Ag3 -177.2(2) 3_766 .
O6 Ag4 O12 Ag3 55.19(17) . .
O10 Ag4 O12 Ag3 -86.8(3) . .
C14 Ag4 O12 Ag3 151.5(3) 3_766 .
O4 Ag4 O12 Ag3 -7.4(2) . .
Ag1 O2 C1 O1 -3.0(12) 3_565 .
Ag1 O2 C1 C2 177.5(5) 3_565 .
Ag1 O1 C1 O2 6.3(11) . .
Ag2 O1 C1 O2 168.3(6) . .
Ag1 O1 C1 C2 -174.2(5) . .
Ag2 O1 C1 C2 -12.1(12) . .
O2 C1 C2 C3 -5.9(11) . .
O1 C1 C2 C3 174.6(7) . .
O2 C1 C2 C7 180.0(7) . .
O1 C1 C2 C7 0.4(12) . .
C7 C2 C3 C4 -0.3(12) . .
C1 C2 C3 C4 -174.8(7) . .
C2 C3 C4 C5 2.7(12) . .
C2 C3 C4 S1 -179.1(6) . .
O5 S1 C4 C3 7.0(8) . .
O4 S1 C4 C3 127.9(7) . .
O3 S1 C4 C3 -112.8(7) . .
O5 S1 C4 C5 -174.8(6) . .
O4 S1 C4 C5 -53.9(7) . .
O3 S1 C4 C5 65.4(7) . .
Ag7 O6 C5 C4 -168.5(5) . .
Ag4 O6 C5 C4 59.8(9) . .
Ag3 O6 C5 C4 -39.3(10) . .
Ag7 O6 C5 C6 11.2(10) . .
Ag4 O6 C5 C6 -120.5(7) . .
Ag3 O6 C5 C6 140.3(6) . .
C3 C4 C5 O6 175.8(7) . .
S1 C4 C5 O6 -2.4(10) . .
C3 C4 C5 C6 -3.9(11) . .
S1 C4 C5 C6 177.9(6) . .
O6 C5 C6 C7 -176.8(7) . .
C4 C5 C6 C7 2.9(11) . .
O6 C5 C6 Ag3 -93.5(7) . 3_666
C4 C5 C6 Ag3 86.2(7) . 3_666
C5 C6 C7 C2 -0.6(12) . .
Ag3 C6 C7 C2 -94.2(8) 3_666 .
C5 C6 C7 Ag3 93.6(7) . 3_666
C3 C2 C7 C6 -0.7(12) . .
C1 C2 C7 C6 173.5(7) . .
C3 C2 C7 Ag3 -73.5(8) . 3_666
C1 C2 C7 Ag3 100.7(7) . 3_666
Ag5 O8 C8 O7 -0.9(12) . .
Ag5 O8 C8 C9 179.6(5) . .
Ag6 O7 C8 O8 2.8(12) . .
Ag6 O7 C8 C9 -177.7(5) . .
O8 C8 C9 C10 -16.0(13) . .
O7 C8 C9 C10 164.5(8) . .
O8 C8 C9 C14 166.1(8) . .
O7 C8 C9 C14 -13.4(12) . .
C14 C9 C10 C11 2.5(15) . .
C8 C9 C10 C11 -175.5(9) . .
C9 C10 C11 C12 -3.1(16) . .
C9 C10 C11 S2 -176.5(8) . .
O9 S2 C11 C10 123.5(12) . .
O11 S2 C11 C10 -17.4(11) . .
O10 S2 C11 C10 -126.4(9) . .
O9 S2 C11 C12 -50.0(13) . .
O11 S2 C11 C12 169.1(9) . .
O10 S2 C11 C12 60.1(10) . .
Ag3 O12 C12 C13 -124.2(7) . .
Ag4 O12 C12 C13 130.3(7) . .
Ag3 O12 C12 C11 54.5(11) . .
Ag4 O12 C12 C11 -51.0(11) . .
C10 C11 C12 O12 -177.9(9) . .
S2 C11 C12 O12 -4.7(13) . .
C10 C11 C12 C13 0.9(14) . .
S2 C11 C12 C13 174.1(7) . .
O12 C12 C13 C14 -179.4(7) . .
C11 C12 C13 C14 1.8(12) . .
O12 C12 C13 Ag4 -98.7(7) . 3_766
C11 C12 C13 Ag4 82.5(8) . 3_766
C12 C13 C14 C9 -2.4(12) . .
Ag4 C13 C14 C9 -98.1(7) 3_766 .
C12 C13 C14 Ag4 95.8(8) . 3_766
C10 C9 C14 C13 0.2(13) . .
C8 C9 C14 C13 178.1(8) . .
C10 C9 C14 Ag4 -76.8(9) . 3_766
C8 C9 C14 Ag4 101.2(8) . 3_766
